data_7001089
loop_
_publ_author_name
'Mahenthirarajah, Thushitha'
'Li, Yang'
'Lightfoot, Philip'

_publ_section_title
;
 Organic--inorganic hybrid chains and layers constructed from
 copper-amine cations and early transition metal (Nb, Mo) oxyfluoride
 anions
;
_journal_issue 17
_journal_name_full 'Dalton Transactions'
_journal_page_first 3280
_journal_page_last 3285
_journal_paper_doi 10.1039/b900356h
_journal_year 2009
_chemical_formula_moiety 'C20 H18 Cu2 F6 Mo N6 O2'
_chemical_formula_sum 'C20 H18 Cu2 F6 Mo N6 O2'
_chemical_formula_weight 711.44
_chemical_name_systematic
;
?
;
_space_group_IT_number 12
_symmetry_cell_setting monoclinic
_symmetry_space_group_name_Hall '-C 2y'
_symmetry_space_group_name_H-M 'C 1 2/m 1'
_atom_sites_solution_hydrogens geom
_atom_sites_solution_primary direct
_atom_sites_solution_secondary difmap
_audit_creation_method SHELXL-97
_cell_angle_alpha 90.00
_cell_angle_beta 113.708(8)
_cell_angle_gamma 90.00
_cell_formula_units_Z 2
_cell_length_a 9.399(4)
_cell_length_b 17.160(6)
_cell_length_c 7.441(3)
_cell_measurement_reflns_used 3487
_cell_measurement_temperature 93(2)
_cell_measurement_theta_max 25.3
_cell_measurement_theta_min 2.4
_cell_volume 1098.9(8)
_computing_cell_refinement 'CrystalClear (Rigaku Inc., 2007)'
_computing_data_collection 'CrystalClear (Rigaku Inc., 2007)'
_computing_data_reduction 'CrystalClear (Rigaku Inc., 2007)'
_computing_molecular_graphics 'Bruker SHELXTL'
_computing_publication_material 'Bruker SHELXTL'
_computing_structure_refinement 'SHELXL-97 (Sheldrick, 1997)'
_computing_structure_solution 'SHELXL-97 (Sheldrick, 1997)'
_diffrn_ambient_temperature 93(2)
_diffrn_measured_fraction_theta_full 0.997
_diffrn_measured_fraction_theta_max 0.995
_diffrn_measurement_device_type 'CCD Area Detector'
_diffrn_measurement_method dtprofit.ref
_diffrn_radiation_monochromator 'Confocal optics'
_diffrn_radiation_source 'Rotating Anode'
_diffrn_radiation_type MoK\a
_diffrn_radiation_wavelength 0.71073
_diffrn_reflns_av_R_equivalents 0.0337
_diffrn_reflns_av_sigmaI/netI 0.0330
_diffrn_reflns_limit_h_max 11
_diffrn_reflns_limit_h_min -10
_diffrn_reflns_limit_k_max 20
_diffrn_reflns_limit_k_min -20
_diffrn_reflns_limit_l_max 8
_diffrn_reflns_limit_l_min -7
_diffrn_reflns_number 3487
_diffrn_reflns_theta_full 25.00
_diffrn_reflns_theta_max 25.32
_diffrn_reflns_theta_min 2.37
_exptl_absorpt_coefficient_mu 2.565
_exptl_absorpt_correction_T_max 0.89
_exptl_absorpt_correction_T_min 0.89
_exptl_absorpt_correction_type multi-scan
_exptl_crystal_colour Green
_exptl_crystal_density_diffrn 2.150
_exptl_crystal_density_method 'not measured'
_exptl_crystal_description Platelet
_exptl_crystal_F_000 700
_exptl_crystal_size_max 0.1000
_exptl_crystal_size_mid 0.0300
_exptl_crystal_size_min 0.0100
_refine_diff_density_max 1.119
_refine_diff_density_min -2.196
_refine_diff_density_rms 0.165
_refine_ls_extinction_coef 0.0013(5)
_refine_ls_extinction_expression Fc^*^=kFc[1+0.001xFc^2^\l^3^/sin(2\q)]^-1/4^
_refine_ls_extinction_method SHELXL
_refine_ls_goodness_of_fit_ref 1.073
_refine_ls_hydrogen_treatment mixed
_refine_ls_matrix_type full
_refine_ls_number_parameters 96
_refine_ls_number_reflns 1044
_refine_ls_number_restraints 1
_refine_ls_restrained_S_all 1.072
_refine_ls_R_factor_all 0.0502
_refine_ls_R_factor_gt 0.0433
_refine_ls_shift/su_max 0.000
_refine_ls_shift/su_mean 0.000
_refine_ls_structure_factor_coef Fsqd
_refine_ls_weighting_details 'calc w=1/[\s^2^(Fo^2^)+(0.0586P)^2^+13.4738P] where P=(Fo^2^+2Fc^2^)/3'
_refine_ls_weighting_scheme calc
_refine_ls_wR_factor_gt 0.1063
_refine_ls_wR_factor_ref 0.1249
_reflns_number_gt 930
_reflns_number_total 1044
_reflns_threshold_expression >2sigma(I)
_cod_data_source_file b900356h.txt
_cod_data_source_block 5
_cod_depositor_comments
;
The following automatic conversions were performed:
'_exptl_absorpt_correction_type' value 'Multi-scan' changed to
'multi-scan' according to
'/home/saulius/struct/CIF-dictionaries/cif_core.dic' dictionary named
'cif_core.dic' version 2.4.1 from 2010-06-29.

Automatic conversion script
Id: cif_fix_enum 1527 2010-12-29 10:47:43Z saulius 
;
_cod_original_cell_volume 1098.8(8)
_cod_original_sg_symbol_H-M 'C 2/m '
_cod_database_code 7001089

loop_
_symmetry_equiv_pos_as_xyz
'x, y, z'
'-x, y, -z'
'x+1/2, y+1/2, z'
'-x+1/2, y+1/2, -z'
'-x, -y, -z'
'x, -y, z'
'-x+1/2, -y+1/2, -z'
'x+1/2, -y+1/2, z'

loop_
_atom_site_label
_atom_site_type_symbol
_atom_site_fract_x
_atom_site_fract_y
_atom_site_fract_z
_atom_site_U_iso_or_equiv
_atom_site_adp_type
_atom_site_occupancy
_atom_site_symmetry_multiplicity
_atom_site_calc_flag
_atom_site_refinement_flags
_atom_site_disorder_assembly
_atom_site_disorder_group
Mo1 Mo 0.5000 0.0000 0.0000 0.0374(4) Uani 1 4 d S . .
Cu1 Cu 0.32670(9) 0.0000 0.41145(12) 0.0160(3) Uani 1 2 d S . .
F1 F 0.6556(5) 0.0000 0.2595(6) 0.0222(10) Uani 0.50 2 d SP . .
F2 F 0.3438(5) 0.0000 0.0968(6) 0.0212(10) Uani 0.50 2 d SP . .
F3 F 0.5000 0.1105(3) 0.0000 0.0328(11) Uani 1 2 d S . .
F4 F 0.5000 0.0717(2) 0.5000 0.0203(9) Uani 1 2 d S . .
O1 O 0.6556(5) 0.0000 0.2595(6) 0.0222(10) Uani 0.50 2 d SP . .
O2 O 0.3438(5) 0.0000 0.0968(6) 0.0212(10) Uani 0.50 2 d SP . .
N1 N 0.1668(5) 0.0837(2) 0.3260(6) 0.0158(9) Uani 1 1 d . . .
N2 N -0.0462(10) 0.0000 0.240(3) 0.101(6) Uani 1 2 d SD . .
H2A H -0.13(2) 0.0000 0.18(3) 0.122 Uiso 1 2 d SD . .
C1 C 0.2173(6) 0.1578(3) 0.3315(9) 0.0260(12) Uani 1 1 d . . .
H11 H 0.3237 0.1664 0.3772 0.031 Uiso 1 1 calc R . .
C2 C 0.1208(6) 0.2206(3) 0.2738(8) 0.0271(13) Uani 1 1 d . . .
H21 H 0.1607 0.2706 0.2800 0.033 Uiso 1 1 calc R . .
C3 C -0.0378(6) 0.2086(3) 0.2059(8) 0.0227(11) Uani 1 1 d . . .
H31 H -0.1066 0.2503 0.1649 0.027 Uiso 1 1 calc R . .
C4 C -0.0910(6) 0.1346(4) 0.2004(11) 0.0449(19) Uani 1 1 d . . .
H41 H -0.1969 0.1250 0.1582 0.054 Uiso 1 1 calc R . .
C5 C 0.0137(7) 0.0743(3) 0.2579(11) 0.0355(15) Uani 1 1 d . . .

loop_
_atom_site_aniso_label
_atom_site_aniso_U_11
_atom_site_aniso_U_22
_atom_site_aniso_U_33
_atom_site_aniso_U_23
_atom_site_aniso_U_13
_atom_site_aniso_U_12
Mo1 0.0111(5) 0.0166(5) 0.0635(8) 0.000 -0.0070(5) 0.000
Cu1 0.0070(5) 0.0178(5) 0.0204(5) 0.000 0.0026(4) 0.000
F1 0.014(2) 0.036(3) 0.014(2) 0.000 0.0035(18) 0.000
F2 0.017(2) 0.033(3) 0.014(2) 0.000 0.0067(18) 0.000
F3 0.025(2) 0.019(2) 0.050(3) 0.000 0.011(2) 0.000
F4 0.014(2) 0.021(2) 0.024(2) 0.000 0.0058(17) 0.000
O1 0.014(2) 0.036(3) 0.014(2) 0.000 0.0035(18) 0.000
O2 0.017(2) 0.033(3) 0.014(2) 0.000 0.0067(18) 0.000
N1 0.011(2) 0.019(2) 0.019(2) 0.0020(17) 0.0074(16) -0.0003(17)
N2 0.010(4) 0.020(4) 0.254(18) 0.000 0.031(7) 0.000
C1 0.014(3) 0.023(3) 0.039(3) 0.004(2) 0.009(2) -0.002(2)
C2 0.022(3) 0.018(3) 0.039(3) -0.001(2) 0.011(3) 0.001(2)
C3 0.018(3) 0.018(3) 0.028(3) -0.003(2) 0.006(2) 0.006(2)
C4 0.006(3) 0.032(4) 0.085(5) -0.003(3) 0.006(3) 0.003(2)
C5 0.013(3) 0.019(3) 0.068(4) -0.005(3) 0.010(3) -0.004(2)

loop_
_atom_type_symbol
_atom_type_description
_atom_type_scat_dispersion_real
_atom_type_scat_dispersion_imag
_atom_type_scat_source
C C 0.0033 0.0016 'International Tables Vol C Tables 4.2.6.8 and 6.1.1.4'
H H 0.0000 0.0000 'International Tables Vol C Tables 4.2.6.8 and 6.1.1.4'
N N 0.0061 0.0033 'International Tables Vol C Tables 4.2.6.8 and 6.1.1.4'
O O 0.0106 0.0060 'International Tables Vol C Tables 4.2.6.8 and 6.1.1.4'
F F 0.0171 0.0103 'International Tables Vol C Tables 4.2.6.8 and 6.1.1.4'
Cu Cu 0.3201 1.2651 'International Tables Vol C Tables 4.2.6.8 and 6.1.1.4'
Mo Mo -1.6832 0.6857 'International Tables Vol C Tables 4.2.6.8 and 6.1.1.4'

loop_
_geom_angle_atom_site_label_1
_geom_angle_atom_site_label_2
_geom_angle_atom_site_label_3
_geom_angle
_geom_angle_site_symmetry_1
_geom_angle_site_symmetry_3
_geom_angle_publ_flag
F2 Mo1 O2 180.00(19) . 5_655 ?
F2 Mo1 F2 180.00(19) . 5_655 ?
O2 Mo1 F2 0.00(19) 5_655 5_655 ?
F2 Mo1 O1 89.36(19) . 5_655 ?
O2 Mo1 O1 90.64(19) 5_655 5_655 ?
F2 Mo1 O1 90.64(19) 5_655 5_655 ?
F2 Mo1 F1 89.36(19) . 5_655 ?
O2 Mo1 F1 90.64(19) 5_655 5_655 ?
F2 Mo1 F1 90.64(19) 5_655 5_655 ?
O1 Mo1 F1 0.0(2) 5_655 5_655 ?
F2 Mo1 F1 90.64(19) . . ?
O2 Mo1 F1 89.36(19) 5_655 . ?
F2 Mo1 F1 89.36(19) 5_655 . ?
O1 Mo1 F1 180.0 5_655 . ?
F1 Mo1 F1 180.0 5_655 . ?
F2 Mo1 F3 90.0 . 5_655 ?
O2 Mo1 F3 90.0 5_655 5_655 ?
F2 Mo1 F3 90.0 5_655 5_655 ?
O1 Mo1 F3 90.0 5_655 5_655 ?
F1 Mo1 F3 90.0 5_655 5_655 ?
F1 Mo1 F3 90.0 . 5_655 ?
F2 Mo1 F3 90.0 . . ?
O2 Mo1 F3 90.0 5_655 . ?
F2 Mo1 F3 90.0 5_655 . ?
O1 Mo1 F3 90.0 5_655 . ?
F1 Mo1 F3 90.0 5_655 . ?
F1 Mo1 F3 90.0 . . ?
F3 Mo1 F3 180.0 5_655 . ?
F4 Cu1 F4 79.07(19) . 5_656 ?
F4 Cu1 N1 173.25(15) . 6 ?
F4 Cu1 N1 94.23(16) 5_656 6 ?
F4 Cu1 N1 94.23(16) . . ?
F4 Cu1 N1 173.25(15) 5_656 . ?
N1 Cu1 N1 92.4(2) 6 . ?
F4 Cu1 O1 87.06(9) . 5_656 ?
F4 Cu1 O1 87.06(9) 5_656 5_656 ?
N1 Cu1 O1 93.46(14) 6 5_656 ?
N1 Cu1 O1 93.46(14) . 5_656 ?
F4 Cu1 F1 87.06(9) . 5_656 ?
F4 Cu1 F1 87.06(9) 5_656 5_656 ?
N1 Cu1 F1 93.46(14) 6 5_656 ?
N1 Cu1 F1 93.46(14) . 5_656 ?
O1 Cu1 F1 0.0(2) 5_656 5_656 ?
F4 Cu1 F2 87.41(9) . . ?
F4 Cu1 F2 87.41(9) 5_656 . ?
N1 Cu1 F2 91.50(14) 6 . ?
N1 Cu1 F2 91.50(14) . . ?
O1 Cu1 F2 172.83(15) 5_656 . ?
F1 Cu1 F2 172.83(15) 5_656 . ?
F4 Cu1 Cu1 39.53(9) . 5_656 ?
F4 Cu1 Cu1 39.53(9) 5_656 5_656 ?
N1 Cu1 Cu1 133.76(12) 6 5_656 ?
N1 Cu1 Cu1 133.76(12) . 5_656 ?
O1 Cu1 Cu1 86.19(11) 5_656 5_656 ?
F1 Cu1 Cu1 86.19(11) 5_656 5_656 ?
F2 Cu1 Cu1 86.64(11) . 5_656 ?
Mo1 F1 Cu1 138.7(2) . 5_656 ?
Mo1 F2 Cu1 137.8(2) . . ?
Cu1 F4 Cu1 100.93(19) . 5_656 ?
C5 N1 C1 116.0(4) . . ?
C5 N1 Cu1 126.7(4) . . ?
C1 N1 Cu1 117.3(3) . . ?
C5 N2 C5 135.3(8) . 6 ?
C5 N2 H2A 111(2) . . ?
C5 N2 H2A 111(2) 6 . ?
N1 C1 C2 123.6(5) . . ?
N1 C1 H11 118.2 . . ?
C2 C1 H11 118.2 . . ?
C1 C2 C3 118.8(5) . . ?
C1 C2 H21 120.6 . . ?
C3 C2 H21 120.6 . . ?
C4 C3 C2 118.7(5) . . ?
C4 C3 H31 120.7 . . ?
C2 C3 H31 120.7 . . ?
C3 C4 C5 119.0(5) . . ?
C3 C4 H41 120.5 . . ?
C5 C4 H41 120.5 . . ?
N1 C5 C4 124.0(5) . . ?
N1 C5 N2 119.1(6) . . ?
C4 C5 N2 117.0(6) . . ?

loop_
_geom_bond_atom_site_label_1
_geom_bond_atom_site_label_2
_geom_bond_distance
_geom_bond_site_symmetry_2
_geom_bond_publ_flag
Mo1 F2 1.877(4) . ?
Mo1 O2 1.877(4) 5_655 ?
Mo1 F2 1.877(4) 5_655 ?
Mo1 O1 1.897(4) 5_655 ?
Mo1 F1 1.897(4) 5_655 ?
Mo1 F1 1.897(4) . ?
Mo1 F3 1.896(4) 5_655 ?
Mo1 F3 1.896(4) . ?
Cu1 F4 1.934(3) . ?
Cu1 F4 1.934(3) 5_656 ?
Cu1 N1 1.989(4) 6 ?
Cu1 N1 1.989(4) . ?
Cu1 O1 2.386(5) 5_656 ?
Cu1 F1 2.386(5) 5_656 ?
Cu1 F2 2.410(4) . ?
Cu1 Cu1 2.983(2) 5_656 ?
F1 Cu1 2.386(5) 5_656 ?
F4 Cu1 1.934(3) 5_656 ?
N1 C5 1.330(7) . ?
N1 C1 1.353(7) . ?
N2 C5 1.379(6) . ?
N2 C5 1.379(6) 6 ?
N2 H2A 0.73(18) . ?
C1 C2 1.361(8) . ?
C1 H11 0.9300 . ?
C2 C3 1.384(8) . ?
C2 H21 0.9300 . ?
C3 C4 1.359(9) . ?
C3 H31 0.9300 . ?
C4 C5 1.372(9) . ?
C4 H41 0.9300 . ?

loop_
_geom_hbond_atom_site_label_D
_geom_hbond_atom_site_label_H
_geom_hbond_atom_site_label_A
_geom_hbond_distance_DH
_geom_hbond_distance_HA
_geom_hbond_distance_DA
_geom_hbond_angle_DHA
_geom_hbond_site_symmetry_A
N2 H2A F2 0.73(18) 2.22(18) 2.910(14) 157(19) 5
N2 H2A F1 0.73(18) 2.33(18) 2.864(11) 131(18) 1_455
